data_9014394
loop_
_publ_author_name
'Groat, L. A.'
'Evans, R. J.'
'Grew, E. S.'
'Pieczka, A.'

_publ_section_title
;
 The crystal chemistry of As- and Sb-bearing dumortierite
 Sample: D31
;
_journal_name_full 'The Canadian Mineralogist'
_journal_page_first 855
_journal_page_last 872
_journal_paper_doi 10.3749/canmin.50.4.855
_journal_volume 50
_journal_year 2012
_chemical_compound_source 'Tonagh Island in Amundsen Bay, Enderby Land, East Antarctica'
_chemical_formula_sum 'Al6.809 As0.099 B O17.876 Sb0.025 Si2.876'
_chemical_name_mineral Dumortierite
_space_group_IT_number 62
_symmetry_space_group_name_Hall '-P 2ac 2n'
_symmetry_space_group_name_H-M 'P n m a'
_cell_angle_alpha 90
_cell_angle_beta 90
_cell_angle_gamma 90
_cell_length_a 4.6871
_cell_length_b 11.7901
_cell_length_c 20.1825
_cell_formula_units_Z 4
_cell_volume 1115.313
_database_code_amcsd 0019561
_exptl_crystal_density_diffrn 3.405
_cod_original_formula_sum 'Al6.809 Si2.876 As.099 Sb.025 B O17.876'
_cod_database_code 9014394

loop_
_space_group_symop_operation_xyz
x,y,z
x,1/2-y,z
-x,1/2+y,-z
1/2-x,1/2+y,1/2+z
1/2+x,1/2-y,1/2-z
1/2+x,y,1/2-z
1/2-x,-y,1/2+z
-x,-y,-z

loop_
_atom_site_aniso_label
_atom_site_aniso_U_11
_atom_site_aniso_U_22
_atom_site_aniso_U_33
_atom_site_aniso_U_12
_atom_site_aniso_U_13
_atom_site_aniso_U_23
Al2 0.00460 0.00526 0.00530 -0.00017 -0.00033 -0.00012
Al3 0.00460 0.00602 0.00488 0.00006 0.00006 -0.00010
Al4 0.00710 0.00669 0.00606 -0.00008 -0.00080 0.00107
Si1 0.00440 0.00540 0.01060 0.00000 -0.00030 0.00000
Si2 0.00460 0.00910 0.00510 -0.00020 0.00030 -0.00190
B 0.00660 0.00670 0.00670 0.00000 0.00000 0.00000
O1 0.00580 0.00590 0.00990 0.00000 -0.00110 0.00000
O2 0.01350 0.01290 0.01180 0.00000 0.00420 0.00000
O3 0.00550 0.00570 0.00700 0.00010 0.00050 -0.00040
O4 0.00510 0.00780 0.00600 0.00010 0.00060 -0.00090
O5 0.00530 0.00760 0.00520 -0.00060 -0.00010 -0.00080
O6 0.00560 0.00930 0.00640 0.00090 -0.00060 -0.00170
O7 0.01570 0.01160 0.01100 -0.00250 0.00140 0.00120
O8 0.01440 0.00620 0.00550 0.00000 -0.00180 0.00000
O9 0.00880 0.00590 0.00620 0.00040 -0.00170 -0.00100
O10 0.00640 0.00720 0.01090 0.00000 -0.00030 0.00000
O11 0.00400 0.00580 0.00480 -0.00020 0.00010 0.00000

loop_
_atom_site_label
_atom_site_fract_x
_atom_site_fract_y
_atom_site_fract_z
_atom_site_occupancy
_atom_site_U_iso_or_equiv
Al1A 0.33500 0.75000 0.25033 0.26000 0.00710
Al1 0.41200 0.75000 0.24963 0.48100 0.00710
Al1B 0.48700 0.75000 0.24950 0.14000 0.00710
Al2 0.55802 0.61051 0.47248 0.99000 0.00506
Al3 0.05971 0.49106 0.43101 0.99000 0.00517
Al4 0.05802 0.35872 0.28907 0.98400 0.00662
Si1 0.08740 0.75000 0.40450 0.95920 0.00680
As1 0.10500 0.75000 0.39900 0.03260 0.00200
Sb1 0.11300 0.75000 0.38020 0.00820 0.00200
Si2 0.58750 0.52556 0.32794 0.95830 0.00630
As2 0.60800 0.54170 0.32140 0.03330 0.00550
Sb2 0.60700 0.57350 0.31530 0.00830 0.00550
B 0.22610 0.25000 0.41615 1.00000 0.00670
O1 0.37670 0.75000 0.45417 1.00000 0.00720
O2 0.15000 0.75000 0.32577 0.95920 0.01280
O3 0.89571 0.63919 0.42411 1.00000 0.00609
O4 0.40051 0.43611 0.28251 1.00000 0.00632
O5 0.39510 0.55028 0.39341 1.00000 0.00600
O6 0.88080 0.45396 0.35023 1.00000 0.00709
O7 0.64810 0.63972 0.28660 0.95830 0.01280
O8 0.16410 0.25000 0.35051 1.00000 0.00870
O9 0.25468 0.35117 0.44805 1.00000 0.00697
O10 0.76110 0.25000 0.27224 1.00000 0.00810
O11 0.75011 0.46640 0.48808 1.00000 0.00487

loop_
_cod_related_entry_id
_cod_related_entry_database
_cod_related_entry_code
1 AMCSD 0019561
